data_4347914
loop_
_publ_author_name
'Aihara, Yusuke'
'Sato, Kyohei'
'Shinozaki, Kazuteru'

_publ_section_title
;
 Optical Resolution, Determination of Absolute Configuration, and
 Photoracemization of cis-RuL2(CN)2 (L = 2,2'-Bipyridine and Its
 Analogues).
;
_journal_issue 17
_journal_name_full 'Inorganic chemistry'
_journal_page_first 8387
_journal_page_last 8395
_journal_paper_doi 10.1021/acs.inorgchem.6b00772
_journal_volume 55
_journal_year 2016
_chemical_formula_moiety 'C38 H48 N6 Ru, 2(C H Cl3), C6 H14'
_chemical_formula_sum 'C46 H64 Cl6 N6 Ru'
_chemical_formula_weight 1014.80
_space_group_crystal_system orthorhombic
_space_group_IT_number 19
_space_group_name_Hall 'P 2ac 2ab'
_space_group_name_H-M_alt 'P 21 21 21'
_atom_sites_solution_hydrogens geom
_atom_sites_solution_primary direct
_atom_sites_solution_secondary difmap
_audit_creation_method SHELXL-2013
_cell_angle_alpha 90
_cell_angle_beta 90
_cell_angle_gamma 90
_cell_formula_units_Z 4
_cell_length_a 15.2569(19)
_cell_length_b 18.666(3)
_cell_length_c 18.731(2)
_cell_measurement_reflns_used 13527
_cell_measurement_temperature 123(2)
_cell_measurement_theta_max 27.30
_cell_measurement_theta_min 3.10
_cell_volume 5334.3(12)
_computing_cell_refinement 'CrystalClear-SM Expert 2.0 r16'
_computing_data_collection 'CrystalClear-SM Expert 2.0 r16 (Rigaku, 2014)'
_computing_data_reduction 'CrystalClear-SM Expert 2.0 r16'
_computing_publication_material SHELXL-2013
_computing_structure_refinement 'SHELXL-2013 (Sheldrick, 2013)'
_computing_structure_solution 'Il Milione (Burla, et al., 2007)'
_diffrn_ambient_temperature 123(2)
_diffrn_detector_area_resol_mean 7.111
_diffrn_measured_fraction_theta_full 0.997
_diffrn_measured_fraction_theta_max 0.994
_diffrn_measurement_device_type 'Rigaku Saturn724'
_diffrn_measurement_method \w
_diffrn_radiation_type 'Mo K\a'
_diffrn_radiation_wavelength 0.71075
_diffrn_reflns_av_R_equivalents 0.1062
_diffrn_reflns_av_unetI/netI 0.0859
_diffrn_reflns_Laue_measured_fraction_full 0.997
_diffrn_reflns_Laue_measured_fraction_max 0.994
_diffrn_reflns_limit_h_max 19
_diffrn_reflns_limit_h_min -19
_diffrn_reflns_limit_k_max 23
_diffrn_reflns_limit_k_min -24
_diffrn_reflns_limit_l_max 24
_diffrn_reflns_limit_l_min -24
_diffrn_reflns_number 52887
_diffrn_reflns_point_group_measured_fraction_full 0.998
_diffrn_reflns_point_group_measured_fraction_max 0.994
_diffrn_reflns_theta_full 25.242
_diffrn_reflns_theta_max 27.346
_diffrn_reflns_theta_min 3.081
_exptl_absorpt_coefficient_mu 0.629
_exptl_absorpt_correction_T_max 0.987
_exptl_absorpt_correction_T_min 0.889
_exptl_absorpt_correction_type numerical
_exptl_absorpt_process_details 'NUMABS (Rigaku, 1999)'
_exptl_crystal_colour red
_exptl_crystal_density_diffrn 1.264
_exptl_crystal_description platelet
_exptl_crystal_F_000 2112
_exptl_crystal_size_max 0.250
_exptl_crystal_size_mid 0.150
_exptl_crystal_size_min 0.020
_refine_diff_density_max 0.594
_refine_diff_density_min -1.154
_refine_diff_density_rms 0.112
_refine_ls_abs_structure_details
;
 Flack x determined using 3576 quotients [(I+)-(I-)]/[(I+)+(I-)]
 (Parsons and Flack (2004), Acta Cryst. A60, s61).
;
_refine_ls_abs_structure_Flack 0.03(3)
_refine_ls_extinction_method none
_refine_ls_goodness_of_fit_ref 1.157
_refine_ls_hydrogen_treatment constr
_refine_ls_matrix_type full
_refine_ls_number_parameters 532
_refine_ls_number_reflns 11993
_refine_ls_number_restraints 0
_refine_ls_restrained_S_all 1.157
_refine_ls_R_factor_all 0.0927
_refine_ls_R_factor_gt 0.0850
_refine_ls_shift/su_max 0.000
_refine_ls_shift/su_mean 0.000
_refine_ls_structure_factor_coef Fsqd
_refine_ls_weighting_details 'w=1/[\s^2^(Fo^2^)+(0.0774P)^2^+6.8535P] where P=(Fo^2^+2Fc^2^)/3'
_refine_ls_weighting_scheme calc
_refine_ls_wR_factor_gt 0.1942
_refine_ls_wR_factor_ref 0.1998
_reflns_Friedel_coverage 0.822
_reflns_Friedel_fraction_full 0.999
_reflns_Friedel_fraction_max 0.994
_reflns_number_gt 10928
_reflns_number_total 11993
_reflns_threshold_expression 'I > 2\s(I)'
_cod_data_source_file ic6b00772_si_002.cif
_cod_data_source_block AiharaNo2
_cod_database_code 4347914
_shelx_space_group_comment
;
The symmetry employed for this shelxl refinement is uniquely defined
by the following loop, which should always be used as a source of
symmetry information in preference to the above space-group names.
They are only intended as comments.
;
_shelx_estimated_absorpt_t_min 0.859
_shelx_estimated_absorpt_t_max 0.988
_shelxl_version_number 2013-4

loop_
_space_group_symop_operation_xyz
'x, y, z'
'x+1/2, -y+1/2, -z'
'-x, y+1/2, -z+1/2'
'-x+1/2, -y, z+1/2'

loop_
_atom_site_label
_atom_site_type_symbol
_atom_site_fract_x
_atom_site_fract_y
_atom_site_fract_z
_atom_site_U_iso_or_equiv
_atom_site_adp_type
_atom_site_occupancy
_atom_site_site_symmetry_order
_atom_site_calc_flag
_atom_site_refinement_flags_posn
_atom_site_refinement_flags_adp
Ru1 Ru 0.37317(4) 0.03212(3) 0.21308(4) 0.02910(17) Uani 1 1 d . .
Cl1 Cl 0.1312(3) 0.23373(17) -0.0850(2) 0.0767(10) Uani 1 1 d . .
Cl2 Cl 0.2879(3) 0.1462(3) -0.0975(3) 0.0939(13) Uani 1 1 d . .
Cl3 Cl 0.1398(2) 0.09432(18) -0.01679(17) 0.0685(9) Uani 1 1 d . .
Cl4 Cl 0.1885(3) 0.2567(3) 0.2859(2) 0.0917(12) Uani 1 1 d . .
Cl5 Cl 0.3522(3) 0.3002(2) 0.3513(2) 0.0872(11) Uani 1 1 d . .
Cl6 Cl 0.2126(3) 0.2391(3) 0.4378(2) 0.0950(13) Uani 1 1 d . .
N1 N 0.2731(6) 0.0616(5) 0.3593(5) 0.049(2) Uani 1 1 d . .
N2 N 0.4523(5) -0.1129(4) 0.2720(4) 0.0376(18) Uani 1 1 d . .
N3 N 0.2687(5) -0.0182(4) 0.1628(4) 0.0315(16) Uani 1 1 d . .
N4 N 0.4235(5) 0.0109(4) 0.1102(4) 0.0306(15) Uani 1 1 d . .
N5 N 0.3450(5) 0.1375(4) 0.1759(4) 0.0305(16) Uani 1 1 d . .
N6 N 0.4781(5) 0.0899(4) 0.2528(4) 0.0302(15) Uani 1 1 d . .
C1 C 0.3106(6) 0.0494(5) 0.3059(5) 0.037(2) Uani 1 1 d . .
C2 C 0.4199(6) -0.0609(5) 0.2500(5) 0.0335(19) Uani 1 1 d . .
C3 C 0.1897(6) -0.0325(6) 0.1942(5) 0.0373(19) Uani 1 1 d . .
H3 H 0.1815 -0.0210 0.2432 0.045 Uiso 1 1 calc R U
C4 C 0.1212(7) -0.0634(5) 0.1565(5) 0.0362(18) Uani 1 1 d . .
H4 H 0.0678 -0.0733 0.1807 0.043 Uiso 1 1 calc R U
C5 C 0.1281(6) -0.0804(4) 0.0849(5) 0.0351(18) Uani 1 1 d . .
C6 C 0.2098(5) -0.0647(5) 0.0511(5) 0.0311(18) Uani 1 1 d . .
H6 H 0.2183 -0.0749 0.0019 0.037 Uiso 1 1 calc R U
C7 C 0.2777(5) -0.0336(5) 0.0919(4) 0.0305(16) Uani 1 1 d . .
C8 C 0.3662(6) -0.0193(4) 0.0618(4) 0.0288(16) Uani 1 1 d . .
C9 C 0.3920(6) -0.0340(5) -0.0081(4) 0.0349(18) Uani 1 1 d . .
H9 H 0.3504 -0.0531 -0.0407 0.042 Uiso 1 1 calc R U
C10 C 0.4778(5) -0.0212(5) -0.0313(5) 0.0324(18) Uani 1 1 d . .
C11 C 0.5342(6) 0.0093(5) 0.0192(5) 0.042(2) Uani 1 1 d . .
H11 H 0.5929 0.0199 0.0061 0.050 Uiso 1 1 calc R U
C12 C 0.5057(6) 0.0245(6) 0.0887(5) 0.041(2) Uani 1 1 d . .
H12 H 0.5459 0.0452 0.1216 0.050 Uiso 1 1 calc R U
C13 C 0.0519(6) -0.1144(6) 0.0436(6) 0.043(2) Uani 1 1 d . .
C14 C 0.0232(13) -0.1825(9) 0.0830(11) 0.122(9) Uani 1 1 d . .
H14A H 0.0719 -0.2168 0.0838 0.147 Uiso 1 1 calc R U
H14B H -0.0269 -0.2039 0.0582 0.147 Uiso 1 1 calc R U
H14C H 0.0065 -0.1704 0.1320 0.147 Uiso 1 1 calc R U
C15 C -0.0230(13) -0.0635(10) 0.0428(17) 0.173(15) Uani 1 1 d . .
H15A H -0.0747 -0.0872 0.0227 0.208 Uiso 1 1 calc R U
H15B H -0.0078 -0.0218 0.0135 0.208 Uiso 1 1 calc R U
H15C H -0.0357 -0.0478 0.0917 0.208 Uiso 1 1 calc R U
C16 C 0.0754(11) -0.1416(16) -0.0279(9) 0.165(13) Uani 1 1 d . .
H16A H 0.1216 -0.1778 -0.0233 0.198 Uiso 1 1 calc R U
H16B H 0.0965 -0.1020 -0.0575 0.198 Uiso 1 1 calc R U
H16C H 0.0236 -0.1632 -0.0502 0.198 Uiso 1 1 calc R U
C17 C 0.5071(6) -0.0402(6) -0.1075(5) 0.044(2) Uani 1 1 d . .
C18 C 0.4519(10) -0.0013(12) -0.1599(7) 0.102(7) Uani 1 1 d . .
H18A H 0.4693 -0.0149 -0.2084 0.122 Uiso 1 1 calc R U
H18B H 0.4598 0.0504 -0.1536 0.122 Uiso 1 1 calc R U
H18C H 0.3902 -0.0137 -0.1523 0.122 Uiso 1 1 calc R U
C19 C 0.5001(13) -0.1220(9) -0.1142(10) 0.106(7) Uani 1 1 d . .
H19A H 0.5184 -0.1366 -0.1621 0.127 Uiso 1 1 calc R U
H19B H 0.4393 -0.1368 -0.1060 0.127 Uiso 1 1 calc R U
H19C H 0.5382 -0.1446 -0.0786 0.127 Uiso 1 1 calc R U
C20 C 0.6043(8) -0.0205(8) -0.1197(7) 0.064(3) Uani 1 1 d . .
H20A H 0.6122 0.0311 -0.1131 0.077 Uiso 1 1 calc R U
H20B H 0.6214 -0.0338 -0.1684 0.077 Uiso 1 1 calc R U
H20C H 0.6409 -0.0465 -0.0854 0.077 Uiso 1 1 calc R U
C21 C 0.2787(6) 0.1555(5) 0.1325(5) 0.035(2) Uani 1 1 d . .
H21 H 0.2366 0.1201 0.1203 0.042 Uiso 1 1 calc R U
C22 C 0.2692(6) 0.2248(5) 0.1043(5) 0.038(2) Uani 1 1 d . .
H22 H 0.2220 0.2352 0.0729 0.046 Uiso 1 1 calc R U
C23 C 0.3287(6) 0.2781(5) 0.1224(5) 0.037(2) Uani 1 1 d . .
C24 C 0.3985(6) 0.2590(5) 0.1680(5) 0.034(2) Uani 1 1 d . .
H24 H 0.4404 0.2940 0.1819 0.041 Uiso 1 1 calc R U
C25 C 0.4058(6) 0.1883(4) 0.1929(5) 0.0302(18) Uani 1 1 d . .
C26 C 0.4783(6) 0.1634(4) 0.2394(5) 0.0323(19) Uani 1 1 d . .
C27 C 0.5420(6) 0.2081(5) 0.2686(5) 0.035(2) Uani 1 1 d . .
H27 H 0.5397 0.2581 0.2592 0.042 Uiso 1 1 calc R U
C28 C 0.6084(6) 0.1813(5) 0.3110(5) 0.037(2) Uani 1 1 d . .
C29 C 0.6091(6) 0.1072(5) 0.3227(5) 0.036(2) Uani 1 1 d . .
H29 H 0.6539 0.0861 0.3510 0.044 Uiso 1 1 calc R U
C30 C 0.5436(5) 0.0644(4) 0.2926(5) 0.0350(18) Uani 1 1 d . .
H30 H 0.5458 0.0143 0.3011 0.042 Uiso 1 1 calc R U
C31 C 0.3214(7) 0.3571(5) 0.0970(6) 0.042(2) Uani 1 1 d . .
C32 C 0.2504(7) 0.3666(6) 0.0395(7) 0.053(3) Uani 1 1 d . .
H32A H 0.2645 0.3366 -0.0019 0.063 Uiso 1 1 calc R U
H32B H 0.2479 0.4169 0.0248 0.063 Uiso 1 1 calc R U
H32C H 0.1934 0.3521 0.0589 0.063 Uiso 1 1 calc R U
C33 C 0.2990(8) 0.4036(5) 0.1630(6) 0.051(3) Uani 1 1 d . .
H33A H 0.2954 0.4540 0.1488 0.061 Uiso 1 1 calc R U
H33B H 0.3448 0.3978 0.1992 0.061 Uiso 1 1 calc R U
H33C H 0.2425 0.3883 0.1828 0.061 Uiso 1 1 calc R U
C34 C 0.4096(7) 0.3814(6) 0.0661(7) 0.057(3) Uani 1 1 d . .
H34A H 0.4054 0.4315 0.0510 0.068 Uiso 1 1 calc R U
H34B H 0.4247 0.3514 0.0249 0.068 Uiso 1 1 calc R U
H34C H 0.4552 0.3767 0.1027 0.068 Uiso 1 1 calc R U
C35 C 0.6767(7) 0.2320(6) 0.3435(7) 0.054(3) Uani 1 1 d . .
C36 C 0.7262(7) 0.2731(6) 0.2843(9) 0.063(3) Uani 1 1 d . .
H36A H 0.6844 0.3016 0.2565 0.075 Uiso 1 1 calc R U
H36B H 0.7559 0.2389 0.2528 0.075 Uiso 1 1 calc R U
H36C H 0.7697 0.3050 0.3061 0.075 Uiso 1 1 calc R U
C37 C 0.6255(9) 0.2860(5) 0.3943(6) 0.056(3) Uani 1 1 d . .
H37A H 0.5954 0.2590 0.4319 0.067 Uiso 1 1 calc R U
H37B H 0.5823 0.3128 0.3662 0.067 Uiso 1 1 calc R U
H37C H 0.6672 0.3194 0.4160 0.067 Uiso 1 1 calc R U
C38 C 0.7455(8) 0.1900(6) 0.3903(8) 0.069(4) Uani 1 1 d . .
H38A H 0.7759 0.1547 0.3606 0.083 Uiso 1 1 calc R U
H38B H 0.7152 0.1654 0.4294 0.083 Uiso 1 1 calc R U
H38C H 0.7883 0.2238 0.4101 0.083 Uiso 1 1 calc R U
C39 C 0.1727(9) 0.1458(7) -0.0911(7) 0.063(3) Uani 1 1 d . .
H39 H 0.1485 0.1230 -0.1352 0.076 Uiso 1 1 calc R U
C40 C 0.2656(10) 0.2396(7) 0.3535(7) 0.064(3) Uani 1 1 d . .
H40 H 0.2902 0.1906 0.3452 0.076 Uiso 1 1 calc R U
C41 C 0.0215(18) 0.2721(16) 0.158(2) 0.22(2) Uani 1 1 d . .
H41A H 0.0022 0.2904 0.2048 0.269 Uiso 1 1 calc R U
H41B H -0.0103 0.2969 0.1202 0.269 Uiso 1 1 calc R U
H41C H 0.0846 0.2806 0.1529 0.269 Uiso 1 1 calc R U
C42 C 0.0025(13) 0.1893(17) 0.1540(12) 0.141(10) Uani 1 1 d . .
H42A H 0.0199 0.1716 0.1062 0.169 Uiso 1 1 calc R U
H42B H 0.0391 0.1642 0.1898 0.169 Uiso 1 1 calc R U
C43 C -0.0934(12) 0.1704(12) 0.1669(12) 0.111(7) Uani 1 1 d . .
H43A H -0.1091 0.1862 0.2157 0.133 Uiso 1 1 calc R U
H43B H -0.1294 0.1986 0.1331 0.133 Uiso 1 1 calc R U
C44 C -0.1191(14) 0.0920(11) 0.1594(9) 0.103(6) Uani 1 1 d . .
H44A H -0.1034 0.0760 0.1107 0.124 Uiso 1 1 calc R U
H44B H -0.0833 0.0637 0.1933 0.124 Uiso 1 1 calc R U
C45 C -0.2145(15) 0.0739(13) 0.1721(12) 0.116(7) Uani 1 1 d . .
H45A H -0.2511 0.1055 0.1418 0.140 Uiso 1 1 calc R U
H45B H -0.2289 0.0846 0.2225 0.140 Uiso 1 1 calc R U
C46 C -0.2393(15) -0.0045(12) 0.1565(12) 0.116(7) Uani 1 1 d . .
H46A H -0.2051 -0.0363 0.1874 0.139 Uiso 1 1 calc R U
H46B H -0.2267 -0.0155 0.1064 0.139 Uiso 1 1 calc R U
H46C H -0.3020 -0.0115 0.1658 0.139 Uiso 1 1 calc R U

loop_
_atom_site_aniso_label
_atom_site_aniso_U_11
_atom_site_aniso_U_22
_atom_site_aniso_U_33
_atom_site_aniso_U_23
_atom_site_aniso_U_13
_atom_site_aniso_U_12
Ru1 0.0324(3) 0.0250(3) 0.0299(3) 0.0008(3) -0.0027(3) -0.0021(3)
Cl1 0.091(2) 0.0541(16) 0.085(2) 0.0046(16) -0.030(2) -0.0014(19)
Cl2 0.062(2) 0.110(3) 0.110(3) 0.001(3) 0.006(2) -0.004(2)
Cl3 0.079(2) 0.0674(18) 0.0593(17) 0.0142(15) -0.0212(16) -0.0131(17)
Cl4 0.093(3) 0.110(3) 0.072(2) 0.011(3) -0.005(2) -0.010(2)
Cl5 0.097(3) 0.079(2) 0.086(3) -0.004(2) 0.005(2) -0.008(2)
Cl6 0.096(3) 0.127(4) 0.062(2) -0.003(2) 0.017(2) -0.002(3)
N1 0.055(5) 0.052(5) 0.040(5) -0.004(4) 0.002(4) -0.007(4)
N2 0.048(4) 0.028(4) 0.036(5) 0.001(3) -0.006(3) -0.001(3)
N3 0.034(4) 0.033(4) 0.028(3) 0.005(3) 0.001(3) -0.001(3)
N4 0.033(4) 0.031(4) 0.028(4) 0.003(3) 0.000(3) -0.003(3)
N5 0.038(4) 0.030(4) 0.023(4) 0.001(3) 0.003(3) 0.000(3)
N6 0.032(4) 0.024(3) 0.035(4) 0.003(3) -0.006(3) 0.000(3)
C1 0.041(5) 0.026(4) 0.042(5) -0.004(3) -0.009(4) 0.003(3)
C2 0.038(5) 0.029(4) 0.034(5) -0.005(4) 0.000(4) -0.011(4)
C3 0.036(4) 0.044(5) 0.032(4) -0.005(4) 0.004(3) -0.002(4)
C4 0.033(4) 0.041(4) 0.034(4) 0.001(4) 0.004(4) -0.002(4)
C5 0.035(4) 0.033(4) 0.038(4) 0.006(3) -0.006(4) -0.002(4)
C6 0.030(4) 0.036(4) 0.027(4) 0.002(4) 0.000(3) 0.006(4)
C7 0.031(4) 0.028(4) 0.032(4) 0.005(4) -0.007(3) 0.001(4)
C8 0.033(4) 0.024(4) 0.030(4) 0.001(3) -0.004(3) 0.002(3)
C9 0.043(5) 0.034(4) 0.028(4) 0.004(4) -0.003(3) -0.003(4)
C10 0.030(4) 0.033(5) 0.034(4) 0.000(4) 0.005(3) 0.001(3)
C11 0.031(4) 0.045(5) 0.048(6) -0.007(4) 0.004(4) -0.002(4)
C12 0.038(4) 0.043(5) 0.044(5) 0.002(5) -0.001(4) -0.006(4)
C13 0.035(5) 0.052(6) 0.042(5) -0.003(5) -0.011(4) -0.007(4)
C14 0.133(15) 0.090(12) 0.144(17) 0.060(12) -0.076(14) -0.079(12)
C15 0.101(14) 0.083(12) 0.34(4) -0.060(18) -0.14(2) 0.031(11)
C16 0.071(10) 0.34(4) 0.086(12) -0.104(18) 0.015(9) -0.106(17)
C17 0.042(5) 0.049(6) 0.040(5) -0.012(5) 0.005(4) 0.002(5)
C18 0.072(9) 0.20(2) 0.038(6) 0.024(9) 0.008(6) 0.043(11)
C19 0.129(15) 0.085(10) 0.103(13) -0.065(10) 0.067(12) -0.051(10)
C20 0.055(7) 0.086(9) 0.051(7) -0.014(6) 0.016(5) -0.004(6)
C21 0.027(4) 0.033(4) 0.046(5) 0.000(4) -0.002(4) 0.002(3)
C22 0.038(5) 0.036(5) 0.041(5) 0.009(4) -0.015(4) 0.001(4)
C23 0.046(5) 0.031(4) 0.033(5) 0.007(4) -0.009(4) 0.003(4)
C24 0.035(5) 0.031(4) 0.037(5) 0.007(4) -0.002(4) 0.005(3)
C25 0.036(4) 0.020(4) 0.035(5) 0.003(3) -0.002(3) -0.004(3)
C26 0.033(4) 0.024(4) 0.039(5) -0.003(3) 0.001(4) -0.004(3)
C27 0.040(5) 0.023(4) 0.041(5) 0.006(4) -0.004(4) -0.002(3)
C28 0.037(5) 0.029(4) 0.045(5) 0.003(4) -0.010(4) -0.007(4)
C29 0.034(5) 0.028(4) 0.047(5) 0.009(4) -0.014(4) 0.003(3)
C30 0.036(4) 0.025(4) 0.044(5) 0.004(4) -0.002(4) 0.004(3)
C31 0.047(5) 0.030(5) 0.049(6) 0.016(4) -0.012(4) 0.004(4)
C32 0.052(6) 0.040(6) 0.065(7) 0.014(5) -0.021(5) -0.002(5)
C33 0.053(6) 0.031(5) 0.068(7) -0.003(5) -0.012(5) 0.002(5)
C34 0.047(6) 0.047(6) 0.077(8) 0.026(6) -0.011(6) -0.007(5)
C35 0.046(6) 0.034(5) 0.081(8) 0.003(5) -0.027(6) -0.005(4)
C36 0.041(5) 0.042(5) 0.105(10) 0.005(7) 0.002(7) -0.007(4)
C37 0.068(7) 0.040(5) 0.060(7) -0.007(5) -0.028(7) 0.001(6)
C38 0.062(7) 0.044(6) 0.101(11) 0.017(7) -0.050(8) -0.005(6)
C39 0.070(8) 0.056(7) 0.064(8) 0.007(6) -0.020(6) -0.011(6)
C40 0.081(9) 0.060(8) 0.050(7) -0.008(6) 0.006(6) -0.003(7)
C41 0.103(18) 0.11(2) 0.46(7) -0.01(3) 0.03(3) 0.002(17)
C42 0.077(12) 0.25(3) 0.098(15) 0.010(18) 0.027(11) 0.016(17)
C43 0.084(12) 0.121(17) 0.127(17) 0.025(13) -0.007(11) 0.036(11)
C44 0.102(13) 0.129(16) 0.078(10) 0.022(11) 0.015(10) 0.050(13)
C45 0.121(17) 0.135(19) 0.093(14) 0.010(13) 0.014(12) 0.029(15)
C46 0.114(16) 0.121(17) 0.114(16) 0.024(13) 0.018(13) 0.033(13)

loop_
_atom_type_symbol
_atom_type_description
_atom_type_scat_dispersion_real
_atom_type_scat_dispersion_imag
_atom_type_scat_source
C C 0.0033 0.0016 'International Tables Vol C Tables 4.2.6.8 and 6.1.1.4'
H H 0.0000 0.0000 'International Tables Vol C Tables 4.2.6.8 and 6.1.1.4'
Cl Cl 0.1484 0.1585 'International Tables Vol C Tables 4.2.6.8 and 6.1.1.4'
N N 0.0061 0.0033 'International Tables Vol C Tables 4.2.6.8 and 6.1.1.4'
Ru Ru -1.2594 0.8363 'International Tables Vol C Tables 4.2.6.8 and 6.1.1.4'

loop_
_geom_angle_atom_site_label_1
_geom_angle_atom_site_label_2
_geom_angle_atom_site_label_3
_geom_angle
C2 Ru1 C1 90.5(4)
C2 Ru1 N6 93.0(3)
C1 Ru1 N6 88.4(3)
C2 Ru1 N3 92.2(3)
C1 Ru1 N3 95.7(3)
N6 Ru1 N3 173.3(3)
C2 Ru1 N4 91.3(3)
C1 Ru1 N4 172.9(3)
N6 Ru1 N4 98.3(3)
N3 Ru1 N4 77.3(3)
C2 Ru1 N5 170.5(3)
C1 Ru1 N5 92.2(3)
N6 Ru1 N5 78.0(3)
N3 Ru1 N5 96.6(3)
N4 Ru1 N5 87.0(3)
C7 N3 C3 117.8(7)
C7 N3 Ru1 117.3(5)
C3 N3 Ru1 124.8(6)
C12 N4 C8 118.2(8)
C12 N4 Ru1 125.3(6)
C8 N4 Ru1 116.5(5)
C21 N5 C25 118.8(8)
C21 N5 Ru1 125.6(6)
C25 N5 Ru1 115.3(6)
C30 N6 C26 116.8(7)
C30 N6 Ru1 126.4(6)
C26 N6 Ru1 116.7(6)
N1 C1 Ru1 177.8(8)
N2 C2 Ru1 175.6(8)
N3 C3 C4 121.7(8)
N3 C3 H3 119.1
C4 C3 H3 119.1
C5 C4 C3 122.1(9)
C5 C4 H4 118.9
C3 C4 H4 118.9
C4 C5 C6 116.7(8)
C4 C5 C13 121.7(9)
C6 C5 C13 121.6(8)
C7 C6 C5 119.0(8)
C7 C6 H6 120.5
C5 C6 H6 120.5
N3 C7 C6 122.6(8)
N3 C7 C8 115.0(7)
C6 C7 C8 122.3(7)
N4 C8 C9 121.3(8)
N4 C8 C7 113.5(7)
C9 C8 C7 125.2(7)
C8 C9 C10 121.4(8)
C8 C9 H9 119.3
C10 C9 H9 119.3
C11 C10 C9 115.8(8)
C11 C10 C17 122.9(8)
C9 C10 C17 121.3(8)
C10 C11 C12 121.3(8)
C10 C11 H11 119.3
C12 C11 H11 119.3
N4 C12 C11 122.0(9)
N4 C12 H12 119.0
C11 C12 H12 119.0
C16 C13 C15 113.4(17)
C16 C13 C14 102.7(16)
C15 C13 C14 108.5(16)
C16 C13 C5 114.5(9)
C15 C13 C5 108.8(10)
C14 C13 C5 108.5(9)
C13 C14 H14A 109.5
C13 C14 H14B 109.5
H14A C14 H14B 109.5
C13 C14 H14C 109.5
H14A C14 H14C 109.5
H14B C14 H14C 109.5
C13 C15 H15A 109.5
C13 C15 H15B 109.5
H15A C15 H15B 109.5
C13 C15 H15C 109.5
H15A C15 H15C 109.5
H15B C15 H15C 109.5
C13 C16 H16A 109.5
C13 C16 H16B 109.5
H16A C16 H16B 109.5
C13 C16 H16C 109.5
H16A C16 H16C 109.5
H16B C16 H16C 109.5
C18 C17 C19 113.2(14)
C18 C17 C10 109.7(9)
C19 C17 C10 106.6(10)
C18 C17 C20 109.3(11)
C19 C17 C20 106.9(11)
C10 C17 C20 111.2(8)
C17 C18 H18A 109.5
C17 C18 H18B 109.5
H18A C18 H18B 109.5
C17 C18 H18C 109.5
H18A C18 H18C 109.5
H18B C18 H18C 109.5
C17 C19 H19A 109.5
C17 C19 H19B 109.5
H19A C19 H19B 109.5
C17 C19 H19C 109.5
H19A C19 H19C 109.5
H19B C19 H19C 109.5
C17 C20 H20A 109.5
C17 C20 H20B 109.5
H20A C20 H20B 109.5
C17 C20 H20C 109.5
H20A C20 H20C 109.5
H20B C20 H20C 109.5
N5 C21 C22 122.4(8)
N5 C21 H21 118.8
C22 C21 H21 118.8
C23 C22 C21 120.1(8)
C23 C22 H22 120.0
C21 C22 H22 120.0
C22 C23 C24 117.4(8)
C22 C23 C31 124.0(8)
C24 C23 C31 118.6(8)
C25 C24 C23 119.9(9)
C25 C24 H24 120.0
C23 C24 H24 120.0
N5 C25 C24 121.4(8)
N5 C25 C26 115.2(7)
C24 C25 C26 123.4(8)
N6 C26 C27 121.4(8)
N6 C26 C25 114.4(7)
C27 C26 C25 124.2(8)
C28 C27 C26 121.3(8)
C28 C27 H27 119.3
C26 C27 H27 119.3
C27 C28 C29 116.9(8)
C27 C28 C35 120.2(8)
C29 C28 C35 122.8(8)
C30 C29 C28 119.8(8)
C30 C29 H29 120.1
C28 C29 H29 120.1
N6 C30 C29 123.8(8)
N6 C30 H30 118.1
C29 C30 H30 118.1
C34 C31 C32 108.7(9)
C34 C31 C33 109.3(9)
C32 C31 C33 109.8(9)
C34 C31 C23 109.5(8)
C32 C31 C23 111.9(8)
C33 C31 C23 107.6(8)
C31 C32 H32A 109.5
C31 C32 H32B 109.5
H32A C32 H32B 109.5
C31 C32 H32C 109.5
H32A C32 H32C 109.5
H32B C32 H32C 109.5
C31 C33 H33A 109.5
C31 C33 H33B 109.5
H33A C33 H33B 109.5
C31 C33 H33C 109.5
H33A C33 H33C 109.5
H33B C33 H33C 109.5
C31 C34 H34A 109.5
C31 C34 H34B 109.5
H34A C34 H34B 109.5
C31 C34 H34C 109.5
H34A C34 H34C 109.5
H34B C34 H34C 109.5
C28 C35 C36 110.7(10)
C28 C35 C38 111.5(8)
C36 C35 C38 108.7(10)
C28 C35 C37 107.2(9)
C36 C35 C37 110.7(9)
C38 C35 C37 108.0(10)
C35 C36 H36A 109.5
C35 C36 H36B 109.5
H36A C36 H36B 109.5
C35 C36 H36C 109.5
H36A C36 H36C 109.5
H36B C36 H36C 109.5
C35 C37 H37A 109.5
C35 C37 H37B 109.5
H37A C37 H37B 109.5
C35 C37 H37C 109.5
H37A C37 H37C 109.5
H37B C37 H37C 109.5
C35 C38 H38A 109.5
C35 C38 H38B 109.5
H38A C38 H38B 109.5
C35 C38 H38C 109.5
H38A C38 H38C 109.5
H38B C38 H38C 109.5
Cl2 C39 Cl1 111.0(7)
Cl2 C39 Cl3 109.9(7)
Cl1 C39 Cl3 110.7(8)
Cl2 C39 H39 108.4
Cl1 C39 H39 108.4
Cl3 C39 H39 108.4
Cl5 C40 Cl4 111.9(8)
Cl5 C40 Cl6 111.7(7)
Cl4 C40 Cl6 109.8(8)
Cl5 C40 H40 107.8
Cl4 C40 H40 107.8
Cl6 C40 H40 107.8
C42 C41 H41A 109.5
C42 C41 H41B 109.5
H41A C41 H41B 109.5
C42 C41 H41C 109.5
H41A C41 H41C 109.5
H41B C41 H41C 109.5
C43 C42 C41 113(2)
C43 C42 H42A 108.9
C41 C42 H42A 108.9
C43 C42 H42B 108.9
C41 C42 H42B 108.9
H42A C42 H42B 107.7
C44 C43 C42 117.1(19)
C44 C43 H43A 108.0
C42 C43 H43A 108.0
C44 C43 H43B 108.0
C42 C43 H43B 108.0
H43A C43 H43B 107.3
C45 C44 C43 116.6(16)
C45 C44 H44A 108.1
C43 C44 H44A 108.1
C45 C44 H44B 108.1
C43 C44 H44B 108.1
H44A C44 H44B 107.3
C44 C45 C46 114.7(19)
C44 C45 H45A 108.6
C46 C45 H45A 108.6
C44 C45 H45B 108.6
C46 C45 H45B 108.6
H45A C45 H45B 107.6
C45 C46 H46A 109.5
C45 C46 H46B 109.5
H46A C46 H46B 109.5
C45 C46 H46C 109.5
H46A C46 H46C 109.5
H46B C46 H46C 109.5

loop_
_geom_bond_atom_site_label_1
_geom_bond_atom_site_label_2
_geom_bond_distance
Ru1 C2 2.000(10)
Ru1 C1 2.009(10)
Ru1 N6 2.070(7)
Ru1 N3 2.076(7)
Ru1 N4 2.112(7)
Ru1 N5 2.131(7)
Cl1 C39 1.763(14)
Cl2 C39 1.761(14)
Cl3 C39 1.764(14)
Cl4 C40 1.757(14)
Cl5 C40 1.740(14)
Cl6 C40 1.774(13)
N1 C1 1.175(13)
N2 C2 1.164(12)
N3 C7 1.366(11)
N3 C3 1.368(11)
N4 C12 1.342(12)
N4 C8 1.379(11)
N5 C21 1.341(12)
N5 C25 1.364(11)
N6 C30 1.334(11)
N6 C26 1.393(11)
C3 C4 1.387(13)
C3 H3 0.9500
C4 C5 1.383(12)
C4 H4 0.9500
C5 C6 1.428(13)
C5 C13 1.534(13)
C6 C7 1.413(12)
C6 H6 0.9500
C7 C8 1.487(12)
C8 C9 1.395(12)
C9 C10 1.401(12)
C9 H9 0.9500
C10 C11 1.399(13)
C10 C17 1.537(13)
C11 C12 1.401(14)
C11 H11 0.9500
C12 H12 0.9500
C13 C16 1.476(19)
C13 C15 1.49(2)
C13 C14 1.533(17)
C14 H14A 0.9800
C14 H14B 0.9800
C14 H14C 0.9800
C15 H15A 0.9800
C15 H15B 0.9800
C15 H15C 0.9800
C16 H16A 0.9800
C16 H16B 0.9800
C16 H16C 0.9800
C17 C18 1.483(17)
C17 C19 1.535(18)
C17 C20 1.545(15)
C18 H18A 0.9800
C18 H18B 0.9800
C18 H18C 0.9800
C19 H19A 0.9800
C19 H19B 0.9800
C19 H19C 0.9800
C20 H20A 0.9800
C20 H20B 0.9800
C20 H20C 0.9800
C21 C22 1.403(13)
C21 H21 0.9500
C22 C23 1.389(13)
C22 H22 0.9500
C23 C24 1.411(12)
C23 C31 1.554(12)
C24 C25 1.404(11)
C24 H24 0.9500
C25 C26 1.483(12)
C26 C27 1.394(12)
C27 C28 1.381(12)
C27 H27 0.9500
C28 C29 1.400(12)
C28 C35 1.533(13)
C29 C30 1.398(12)
C29 H29 0.9500
C30 H30 0.9500
C31 C34 1.533(15)
C31 C32 1.539(14)
C31 C33 1.549(15)
C32 H32A 0.9800
C32 H32B 0.9800
C32 H32C 0.9800
C33 H33A 0.9800
C33 H33B 0.9800
C33 H33C 0.9800
C34 H34A 0.9800
C34 H34B 0.9800
C34 H34C 0.9800
C35 C36 1.546(18)
C35 C38 1.577(14)
C35 C37 1.591(17)
C36 H36A 0.9800
C36 H36B 0.9800
C36 H36C 0.9800
C37 H37A 0.9800
C37 H37B 0.9800
C37 H37C 0.9800
C38 H38A 0.9800
C38 H38B 0.9800
C38 H38C 0.9800
C39 H39 1.0000
C40 H40 1.0000
C41 C42 1.58(4)
C41 H41A 0.9800
C41 H41B 0.9800
C41 H41C 0.9800
C42 C43 1.52(3)
C42 H42A 0.9900
C42 H42B 0.9900
C43 C44 1.52(3)
C43 H43A 0.9900
C43 H43B 0.9900
C44 C45 1.51(3)
C44 H44A 0.9900
C44 H44B 0.9900
C45 C46 1.54(3)
C45 H45A 0.9900
C45 H45B 0.9900
C46 H46A 0.9800
C46 H46B 0.9800
C46 H46C 0.9800

loop_
_geom_torsion_atom_site_label_1
_geom_torsion_atom_site_label_2
_geom_torsion_atom_site_label_3
_geom_torsion_atom_site_label_4
_geom_torsion
C7 N3 C3 C4 1.7(14)
Ru1 N3 C3 C4 177.0(7)
N3 C3 C4 C5 -1.2(15)
C3 C4 C5 C6 0.1(13)
C3 C4 C5 C13 -179.9(9)
C4 C5 C6 C7 0.3(12)
C13 C5 C6 C7 -179.7(8)
C3 N3 C7 C6 -1.3(13)
Ru1 N3 C7 C6 -177.0(7)
C3 N3 C7 C8 -177.8(8)
Ru1 N3 C7 C8 6.6(10)
C5 C6 C7 N3 0.4(13)
C5 C6 C7 C8 176.5(8)
C12 N4 C8 C9 -1.3(12)
Ru1 N4 C8 C9 178.5(6)
C12 N4 C8 C7 178.7(8)
Ru1 N4 C8 C7 -1.5(9)
N3 C7 C8 N4 -3.2(11)
C6 C7 C8 N4 -179.6(8)
N3 C7 C8 C9 176.7(8)
C6 C7 C8 C9 0.3(13)
N4 C8 C9 C10 2.3(13)
C7 C8 C9 C10 -177.6(8)
C8 C9 C10 C11 -2.1(13)
C8 C9 C10 C17 177.6(8)
C9 C10 C11 C12 1.0(14)
C17 C10 C11 C12 -178.6(9)
C8 N4 C12 C11 0.2(14)
Ru1 N4 C12 C11 -179.6(7)
C10 C11 C12 N4 -0.1(15)
C4 C5 C13 C16 -168.8(16)
C6 C5 C13 C16 11.1(19)
C4 C5 C13 C15 63.1(18)
C6 C5 C13 C15 -116.9(16)
C4 C5 C13 C14 -54.8(15)
C6 C5 C13 C14 125.2(13)
C11 C10 C17 C18 -121.6(13)
C9 C10 C17 C18 58.8(14)
C11 C10 C17 C19 115.5(13)
C9 C10 C17 C19 -64.1(14)
C11 C10 C17 C20 -0.6(14)
C9 C10 C17 C20 179.8(10)
C25 N5 C21 C22 -0.5(14)
Ru1 N5 C21 C22 -173.4(7)
N5 C21 C22 C23 -1.3(16)
C21 C22 C23 C24 1.3(15)
C21 C22 C23 C31 -177.0(10)
C22 C23 C24 C25 0.4(14)
C31 C23 C24 C25 178.8(9)
C21 N5 C25 C24 2.3(13)
Ru1 N5 C25 C24 175.9(7)
C21 N5 C25 C26 -178.2(8)
Ru1 N5 C25 C26 -4.6(10)
C23 C24 C25 N5 -2.3(14)
C23 C24 C25 C26 178.3(8)
C30 N6 C26 C27 -2.4(13)
Ru1 N6 C26 C27 174.7(7)
C30 N6 C26 C25 178.1(8)
Ru1 N6 C26 C25 -4.8(10)
N5 C25 C26 N6 6.2(11)
C24 C25 C26 N6 -174.4(8)
N5 C25 C26 C27 -173.3(8)
C24 C25 C26 C27 6.1(14)
N6 C26 C27 C28 1.2(14)
C25 C26 C27 C28 -179.3(9)
C26 C27 C28 C29 0.4(15)
C26 C27 C28 C35 -178.9(10)
C27 C28 C29 C30 -0.8(15)
C35 C28 C29 C30 178.5(10)
C26 N6 C30 C29 2.1(14)
Ru1 N6 C30 C29 -174.7(7)
C28 C29 C30 N6 -0.5(15)
C22 C23 C31 C34 -130.5(11)
C24 C23 C31 C34 51.2(12)
C22 C23 C31 C32 -9.9(15)
C24 C23 C31 C32 171.8(9)
C22 C23 C31 C33 110.9(11)
C24 C23 C31 C33 -67.4(12)
C27 C28 C35 C36 -59.4(13)
C29 C28 C35 C36 121.3(11)
C27 C28 C35 C38 179.5(11)
C29 C28 C35 C38 0.1(16)
C27 C28 C35 C37 61.4(13)
C29 C28 C35 C37 -117.9(11)
C41 C42 C43 C44 177(2)
C42 C43 C44 C45 -179.8(19)
C43 C44 C45 C46 174.0(18)
